data_7152246
loop_
_publ_author_name
'Pyta, Krystian'
'Przybylski, Piotr'
'Wicher, Barbara'
'Gdaniec, Maria'
'Stefa\'nska, Joanna'

_publ_section_title
;
 Intramolecular proton transfer impact on antibacterial properties of
 ansamycin antibiotic rifampicin and its new amino analogues.
;
_journal_issue 12
_journal_name_full 'Organic &amp; biomolecular chemistry'
_journal_page_first 2385
_journal_page_last 2388
_journal_paper_doi 10.1039/c2ob00008c
_journal_volume 10
_journal_year 2012
_chemical_absolute_configuration syn
_chemical_formula_moiety 'C43 H58 N4 O12, 2(C H4 O), 3(H2 O)'
_chemical_formula_sum 'C45 H72 N4 O17'
_chemical_formula_weight 941.07
_chemical_name_common 'rifampicin methanol trisolvate dihydrate'
_chemical_name_systematic
;
?
;
_space_group_IT_number 19
_symmetry_cell_setting orthorhombic
_symmetry_space_group_name_Hall 'P 2ac 2ab'
_symmetry_space_group_name_H-M 'P 21 21 21'
_atom_sites_solution_hydrogens geom
_atom_sites_solution_primary direct
_atom_sites_solution_secondary difmap
_audit_creation_method SHELXL-97
_cell_angle_alpha 90.00
_cell_angle_beta 90.00
_cell_angle_gamma 90.00
_cell_formula_units_Z 4
_cell_length_a 13.8494(6)
_cell_length_b 17.4243(7)
_cell_length_c 20.0324(9)
_cell_measurement_reflns_used 5009
_cell_measurement_temperature 130(2)
_cell_measurement_theta_max 27.75
_cell_measurement_theta_min 2.03
_cell_volume 4834.1(4)
_computing_cell_refinement
;
CrysAlis RED
;
_computing_data_collection
;
CrysAlis CCD (Oxford Diffraction, 2007)
;
_computing_data_reduction
;
CrysAlis RED (Oxford Diffraction, 2007)
;
_computing_molecular_graphics
;
Ortep III for Windows (Farrugia, 1997),
;
_computing_publication_material SHELXL-97
_computing_structure_refinement 'SHELXL-97 (Sheldrick, 2008)'
_computing_structure_solution 'SHELXS-97 (Sheldrick, 2008)'
_diffrn_ambient_temperature 130(2)
_diffrn_measured_fraction_theta_full 0.994
_diffrn_measured_fraction_theta_max 0.994
_diffrn_measurement_device_type 'Kuma KM4CCD \k geometry'
_diffrn_measurement_method '\w scans'
_diffrn_radiation_monochromator graphite
_diffrn_radiation_source 'fine-focus sealed tube'
_diffrn_radiation_type MoK\a
_diffrn_radiation_wavelength 0.71073
_diffrn_reflns_av_R_equivalents 0.0418
_diffrn_reflns_av_sigmaI/netI 0.0384
_diffrn_reflns_limit_h_max 16
_diffrn_reflns_limit_h_min -11
_diffrn_reflns_limit_k_max 20
_diffrn_reflns_limit_k_min -20
_diffrn_reflns_limit_l_max 24
_diffrn_reflns_limit_l_min -21
_diffrn_reflns_number 18270
_diffrn_reflns_theta_full 25.35
_diffrn_reflns_theta_max 25.35
_diffrn_reflns_theta_min 4.12
_diffrn_standards_decay_% 0
_diffrn_standards_interval_count 0
_diffrn_standards_interval_time 0
_diffrn_standards_number 0
_exptl_absorpt_coefficient_mu 0.099
_exptl_absorpt_correction_T_max 1.000
_exptl_absorpt_correction_T_min 0.964
_exptl_absorpt_correction_type multi-scan
_exptl_absorpt_process_details
;
SCALE3 ABSPACK scaling algorithm
(Oxford Diffraction, 2007)
;
_exptl_crystal_colour red
_exptl_crystal_density_diffrn 1.293
_exptl_crystal_density_method 'not measured'
_exptl_crystal_description plate
_exptl_crystal_F_000 2024
_exptl_crystal_size_max 0.6
_exptl_crystal_size_mid 0.4
_exptl_crystal_size_min 0.1
_refine_diff_density_max 0.621
_refine_diff_density_min -0.476
_refine_diff_density_rms 0.046
_refine_ls_extinction_method none
_refine_ls_goodness_of_fit_ref 1.046
_refine_ls_hydrogen_treatment constr
_refine_ls_matrix_type full
_refine_ls_number_parameters 613
_refine_ls_number_reflns 4875
_refine_ls_number_restraints 0
_refine_ls_restrained_S_all 1.046
_refine_ls_R_factor_all 0.0476
_refine_ls_R_factor_gt 0.0400
_refine_ls_shift/su_max 0.000
_refine_ls_shift/su_mean 0.000
_refine_ls_structure_factor_coef Fsqd
_refine_ls_weighting_details 'calc w=1/[\s^2^(Fo^2^)+(0.0503P)^2^+1.8680P] where P=(Fo^2^+2Fc^2^)/3'
_refine_ls_weighting_scheme calc
_refine_ls_wR_factor_gt 0.0948
_refine_ls_wR_factor_ref 0.0996
_reflns_number_gt 4344
_reflns_number_total 4875
_reflns_threshold_expression I>2/s(I)
_cod_data_source_file c2ob00008c.txt
_cod_data_source_block x
_cod_database_code 7152246

loop_
_symmetry_equiv_pos_as_xyz
'x, y, z'
'-x+1/2, -y, z+1/2'
'-x, y+1/2, -z+1/2'
'x+1/2, -y+1/2, -z'

loop_
_atom_site_label
_atom_site_type_symbol
_atom_site_fract_x
_atom_site_fract_y
_atom_site_fract_z
_atom_site_U_iso_or_equiv
_atom_site_adp_type
_atom_site_occupancy
_atom_site_symmetry_multiplicity
_atom_site_calc_flag
_atom_site_refinement_flags
O1 O 0.79557(15) 0.25508(12) 0.76757(11) 0.0210(5) Uani 1 1 d .
H1 H 0.7505 0.2277 0.7526 0.031 Uiso 1 1 calc R
O4 O 0.65639(14) 0.52049(11) 0.88334(11) 0.0181(5) Uani 1 1 d .
H4O H 0.5960 0.5242 0.8806 0.027 Uiso 1 1 calc R
O6 O 0.36113(14) 0.35955(11) 0.81759(10) 0.0168(5) Uani 1 1 d .
O8 O 0.62685(15) 0.20874(12) 0.75006(11) 0.0220(5) Uani 1 1 d .
O11 O 0.47259(15) 0.52945(11) 0.87690(11) 0.0195(5) Uani 1 1 d .
O12 O 0.30213(14) 0.48434(11) 0.79921(10) 0.0173(4) Uani 1 1 d .
O15 O 0.93733(15) 0.25255(12) 0.86815(11) 0.0220(5) Uani 1 1 d .
O21 O 0.97071(16) 0.40785(11) 0.57278(11) 0.0219(5) Uani 1 1 d .
H21O H 0.9215 0.4050 0.5484 0.033 Uiso 1 1 calc R
O23 O 0.79880(15) 0.45404(11) 0.51930(10) 0.0191(5) Uani 1 1 d .
H23O H 0.8104 0.4672 0.4798 0.029 Uiso 1 1 calc R
O25 O 0.60662(15) 0.58894(11) 0.59363(10) 0.0186(5) Uani 1 1 d .
O27 O 0.41668(15) 0.50116(12) 0.58177(10) 0.0217(5) Uani 1 1 d .
O35 O 0.5760(2) 0.58255(14) 0.48316(12) 0.0367(6) Uani 1 1 d .
N2 N 0.92168(17) 0.36490(14) 0.81043(13) 0.0174(5) Uani 1 1 d .
H2N H 0.9528 0.4096 0.8040 0.026 Uiso 1 1 d R
N38 N 0.93262(18) 0.51634(13) 0.83818(12) 0.0171(5) Uani 1 1 d .
N39 N 0.98697(18) 0.58163(13) 0.84958(13) 0.0174(5) Uani 1 1 d .
N40 N 1.12396(17) 0.68774(13) 0.90290(13) 0.0175(5) Uani 1 1 d .
H40N H 1.1352 0.6649 0.9424 0.026 Uiso 1 1 d R
C1 C 0.7582(2) 0.31876(16) 0.79650(15) 0.0169(6) Uani 1 1 d .
C2 C 0.8208(2) 0.37526(16) 0.81840(15) 0.0149(6) Uani 1 1 d .
C3 C 0.7851(2) 0.44478(16) 0.84478(14) 0.0149(6) Uani 1 1 d .
C4 C 0.6861(2) 0.45322(16) 0.85342(14) 0.0154(6) Uani 1 1 d .
C5 C 0.5165(2) 0.40352(16) 0.83692(14) 0.0142(6) Uani 1 1 d .
C6 C 0.4581(2) 0.34368(16) 0.81293(14) 0.0148(6) Uani 1 1 d .
C7 C 0.4901(2) 0.27626(16) 0.78539(15) 0.0155(6) Uani 1 1 d .
C8 C 0.5917(2) 0.26860(16) 0.77881(14) 0.0160(6) Uani 1 1 d .
C9 C 0.6573(2) 0.32859(17) 0.80295(15) 0.0155(6) Uani 1 1 d .
C10 C 0.6207(2) 0.39666(16) 0.83262(15) 0.0149(6) Uani 1 1 d .
C11 C 0.4554(2) 0.46277(16) 0.85568(15) 0.0155(6) Uani 1 1 d .
C12 C 0.3513(2) 0.43649(17) 0.84513(15) 0.0174(6) Uani 1 1 d .
C13 C 0.2914(2) 0.43282(18) 0.90778(16) 0.0211(7) Uani 1 1 d .
H13A H 0.2908 0.4833 0.9293 0.032 Uiso 1 1 calc R
H13B H 0.3192 0.3949 0.9384 0.032 Uiso 1 1 calc R
H13C H 0.2252 0.4178 0.8964 0.032 Uiso 1 1 calc R
C14 C 0.4230(2) 0.21396(17) 0.76155(16) 0.0212(7) Uani 1 1 d .
H14A H 0.4278 0.1696 0.7914 0.032 Uiso 1 1 calc R
H14B H 0.4411 0.1986 0.7162 0.032 Uiso 1 1 calc R
H14C H 0.3565 0.2332 0.7615 0.032 Uiso 1 1 calc R
C15 C 0.9727(2) 0.30406(16) 0.83406(15) 0.0174(6) Uani 1 1 d .
C16 C 1.0788(2) 0.30419(16) 0.81793(16) 0.0189(7) Uani 1 1 d .
C17 C 1.1178(2) 0.33773(16) 0.76454(16) 0.0202(7) Uani 1 1 d .
H17 H 1.1859 0.3329 0.7606 0.030 Uiso 1 1 calc R
C18 C 1.0707(2) 0.38078(16) 0.71135(15) 0.0175(6) Uani 1 1 d .
H18 H 1.0057 0.3686 0.7004 0.026 Uiso 1 1 calc R
C19 C 1.1146(2) 0.43619(18) 0.67753(15) 0.0203(7) Uani 1 1 d .
H19 H 1.1829 0.4386 0.6815 0.031 Uiso 1 1 calc R
C20 C 1.0682(2) 0.49527(17) 0.63386(15) 0.0183(6) Uani 1 1 d .
H20 H 1.1074 0.4998 0.5921 0.027 Uiso 1 1 calc R
C21 C 0.9645(2) 0.47551(16) 0.61400(16) 0.0182(6) Uani 1 1 d .
H21 H 0.9281 0.4618 0.6555 0.027 Uiso 1 1 calc R
C22 C 0.9101(2) 0.54047(17) 0.57901(15) 0.0177(6) Uani 1 1 d .
H22 H 0.9080 0.5843 0.6112 0.027 Uiso 1 1 calc R
C23 C 0.8042(2) 0.52040(17) 0.56226(15) 0.0175(6) Uani 1 1 d .
H23 H 0.7761 0.5648 0.5374 0.026 Uiso 1 1 calc R
C24 C 0.7368(2) 0.50268(18) 0.62117(15) 0.0181(6) Uani 1 1 d .
H24 H 0.7495 0.4486 0.6354 0.027 Uiso 1 1 calc R
C25 C 0.6307(2) 0.50715(16) 0.59736(15) 0.0178(6) Uani 1 1 d .
H25 H 0.6259 0.4844 0.5517 0.027 Uiso 1 1 calc R
C26 C 0.5591(2) 0.46565(16) 0.64385(15) 0.0178(6) Uani 1 1 d .
H26 H 0.5868 0.4675 0.6899 0.027 Uiso 1 1 calc R
C27 C 0.4598(2) 0.50420(17) 0.64676(15) 0.0170(6) Uani 1 1 d .
H27 H 0.4698 0.5594 0.6585 0.025 Uiso 1 1 calc R
C28 C 0.3952(2) 0.46962(16) 0.69879(15) 0.0162(6) Uani 1 1 d .
H28 H 0.3813 0.4163 0.6973 0.024 Uiso 1 1 calc R
C29 C 0.3576(2) 0.51205(16) 0.74643(15) 0.0163(6) Uani 1 1 d .
H29 H 0.3691 0.5658 0.7447 0.024 Uiso 1 1 calc R
C30 C 1.1388(2) 0.26301(19) 0.86931(19) 0.0299(8) Uani 1 1 d .
H30A H 1.2069 0.2649 0.8562 0.045 Uiso 1 1 calc R
H30B H 1.1178 0.2094 0.8723 0.045 Uiso 1 1 calc R
H30C H 1.1307 0.2879 0.9128 0.045 Uiso 1 1 calc R
C32 C 0.9627(2) 0.56955(18) 0.51680(16) 0.0224(7) Uani 1 1 d .
H32A H 1.0208 0.5977 0.5302 0.034 Uiso 1 1 calc R
H32B H 0.9200 0.6037 0.4916 0.034 Uiso 1 1 calc R
H32C H 0.9811 0.5258 0.4887 0.034 Uiso 1 1 calc R
C33 C 0.7538(2) 0.55441(19) 0.68196(16) 0.0229(7) Uani 1 1 d .
H33A H 0.8159 0.5416 0.7025 0.034 Uiso 1 1 calc R
H33B H 0.7018 0.5465 0.7145 0.034 Uiso 1 1 calc R
H33C H 0.7543 0.6082 0.6678 0.034 Uiso 1 1 calc R
C31 C 1.0741(3) 0.57236(18) 0.67148(17) 0.0244(7) Uani 1 1 d .
H31A H 1.0310 0.5709 0.7103 0.037 Uiso 1 1 calc R
H31B H 1.0544 0.6141 0.6416 0.037 Uiso 1 1 calc R
H31C H 1.1405 0.5810 0.6864 0.037 Uiso 1 1 calc R
C34 C 0.5545(2) 0.38113(17) 0.62323(18) 0.0260(7) Uani 1 1 d .
H34A H 0.5168 0.3523 0.6561 0.039 Uiso 1 1 calc R
H34B H 0.6201 0.3601 0.6211 0.039 Uiso 1 1 calc R
H34C H 0.5239 0.3768 0.5793 0.039 Uiso 1 1 calc R
C35 C 0.5785(2) 0.61838(19) 0.53416(16) 0.0229(7) Uani 1 1 d .
C36 C 0.5515(3) 0.70131(19) 0.54189(18) 0.0305(8) Uani 1 1 d .
H36A H 0.5357 0.7229 0.4981 0.046 Uiso 1 1 calc R
H36B H 0.6059 0.7296 0.5613 0.046 Uiso 1 1 calc R
H36C H 0.4953 0.7056 0.5714 0.046 Uiso 1 1 calc R
C37 C 0.3443(2) 0.5594(2) 0.57292(19) 0.0318(8) Uani 1 1 d .
H37A H 0.2887 0.5480 0.6016 0.048 Uiso 1 1 calc R
H37B H 0.3236 0.5603 0.5261 0.048 Uiso 1 1 calc R
H37C H 0.3712 0.6095 0.5850 0.048 Uiso 1 1 calc R
C38 C 0.8469(2) 0.51032(16) 0.86175(15) 0.0169(6) Uani 1 1 d .
H38 H 0.8230 0.5490 0.8908 0.025 Uiso 1 1 calc R
C39 C 0.9569(2) 0.63560(17) 0.90023(17) 0.0230(7) Uani 1 1 d .
H39A H 0.9629 0.6117 0.9449 0.035 Uiso 1 1 calc R
H39B H 0.8884 0.6497 0.8932 0.035 Uiso 1 1 calc R
C40 C 1.0195(2) 0.70712(17) 0.89692(19) 0.0241(7) Uani 1 1 d .
H40A H 1.0081 0.7338 0.8540 0.036 Uiso 1 1 calc R
H40B H 1.0011 0.7425 0.9334 0.036 Uiso 1 1 calc R
C41 C 1.1513(2) 0.63066(17) 0.85061(16) 0.0197(7) Uani 1 1 d .
H41A H 1.2199 0.6160 0.8561 0.030 Uiso 1 1 calc R
H41B H 1.1434 0.6538 0.8058 0.030 Uiso 1 1 calc R
C42 C 1.0882(2) 0.56000(17) 0.85623(16) 0.0188(6) Uani 1 1 d .
H42A H 1.1057 0.5229 0.8208 0.028 Uiso 1 1 calc R
H42B H 1.0989 0.5350 0.9000 0.028 Uiso 1 1 calc R
C43 C 1.1856(2) 0.75781(17) 0.89961(17) 0.0240(7) Uani 1 1 d .
H43A H 1.1736 0.7848 0.8575 0.036 Uiso 1 1 calc R
H43B H 1.2538 0.7430 0.9021 0.036 Uiso 1 1 calc R
H43C H 1.1700 0.7917 0.9371 0.036 Uiso 1 1 calc R
O1A O 0.7829(2) 0.20364(17) 0.94438(16) 0.0522(8) Uani 1 1 d .
H1OA H 0.8223 0.2149 0.9141 0.078 Uiso 1 1 calc R
C1A C 0.7298(3) 0.2684(3) 0.9616(2) 0.0462(11) Uani 1 1 d .
H1A1 H 0.7321 0.2756 1.0101 0.069 Uiso 1 1 calc R
H1A2 H 0.6626 0.2617 0.9474 0.069 Uiso 1 1 calc R
H1A3 H 0.7573 0.3135 0.9395 0.069 Uiso 1 1 calc R
O1B O 0.5860(2) 0.7124(2) 0.95606(14) 0.0485(7) Uani 1 1 d .
H1OB H 0.5384 0.7010 0.9321 0.073 Uiso 1 1 calc R
C1B C 0.6709(3) 0.7185(3) 0.9151(3) 0.0606(13) Uani 1 1 d .
H1B1 H 0.6662 0.7644 0.8870 0.091 Uiso 1 1 calc R
H1B2 H 0.6763 0.6729 0.8867 0.091 Uiso 1 1 calc R
H1B3 H 0.7281 0.7224 0.9437 0.091 Uiso 1 1 calc R
O1C O 0.3169(2) 0.39108(18) 0.50953(16) 0.0598(9) Uani 1 1 d .
H1OC H 0.3438 0.4205 0.5371 0.090 Uiso 1 1 d R
H2OC H 0.2684 0.3735 0.5295 0.090 Uiso 1 1 d R
O1D O 0.41301(17) 0.67549(12) 0.88365(11) 0.0250(5) Uani 1 1 d .
H1OD H 0.3993 0.6939 0.8460 0.037 Uiso 1 1 d R
H2OD H 0.4311 0.6302 0.8760 0.037 Uiso 1 1 d R
O1E O 1.13614(16) 0.33677(14) 0.52337(12) 0.0328(6) Uani 1 1 d .
H2OE H 1.1225 0.3312 0.4829 0.049 Uiso 1 1 d R
H1OE H 1.0882 0.3588 0.5404 0.049 Uiso 1 1 d R

loop_
_atom_site_aniso_label
_atom_site_aniso_U_11
_atom_site_aniso_U_22
_atom_site_aniso_U_33
_atom_site_aniso_U_23
_atom_site_aniso_U_13
_atom_site_aniso_U_12
O1 0.0171(11) 0.0177(10) 0.0282(12) -0.0100(9) -0.0010(10) 0.0015(9)
O4 0.0125(10) 0.0164(10) 0.0255(11) -0.0060(9) 0.0009(9) 0.0008(8)
O6 0.0116(10) 0.0162(10) 0.0225(11) -0.0020(9) -0.0007(9) 0.0002(8)
O8 0.0188(11) 0.0178(10) 0.0294(12) -0.0077(9) -0.0024(10) 0.0016(9)
O11 0.0178(10) 0.0171(10) 0.0235(11) -0.0031(9) -0.0021(10) 0.0022(9)
O12 0.0122(10) 0.0232(10) 0.0165(10) 0.0028(9) 0.0012(9) 0.0023(9)
O15 0.0181(11) 0.0179(10) 0.0301(13) 0.0030(9) 0.0023(10) -0.0010(9)
O21 0.0183(11) 0.0182(10) 0.0292(13) -0.0078(9) -0.0053(10) 0.0025(9)
O23 0.0196(11) 0.0225(11) 0.0153(10) -0.0020(9) 0.0038(9) -0.0006(9)
O25 0.0175(10) 0.0186(10) 0.0197(11) 0.0033(9) 0.0014(9) 0.0021(9)
O27 0.0196(11) 0.0279(11) 0.0174(11) 0.0024(9) -0.0016(9) 0.0012(10)
O35 0.0575(17) 0.0342(13) 0.0184(12) 0.0032(11) -0.0005(13) 0.0112(13)
N2 0.0118(12) 0.0146(11) 0.0260(14) 0.0031(11) -0.0004(11) -0.0007(10)
N38 0.0153(12) 0.0135(11) 0.0225(13) 0.0016(10) -0.0014(11) -0.0019(10)
N39 0.0152(12) 0.0124(11) 0.0247(14) -0.0026(11) 0.0008(11) -0.0014(10)
N40 0.0161(13) 0.0163(11) 0.0202(13) -0.0003(11) 0.0014(11) -0.0035(11)
C1 0.0177(15) 0.0173(14) 0.0158(15) -0.0012(13) 0.0019(13) 0.0029(13)
C2 0.0130(13) 0.0159(14) 0.0157(14) 0.0020(12) 0.0010(12) 0.0015(12)
C3 0.0173(14) 0.0148(13) 0.0126(14) 0.0013(12) -0.0031(12) -0.0019(12)
C4 0.0183(14) 0.0135(13) 0.0146(14) 0.0004(12) 0.0023(13) 0.0029(12)
C5 0.0153(14) 0.0155(14) 0.0119(14) 0.0018(12) -0.0011(12) 0.0000(12)
C6 0.0142(14) 0.0181(14) 0.0122(14) 0.0043(12) 0.0016(12) -0.0001(12)
C7 0.0170(15) 0.0141(13) 0.0153(15) -0.0013(12) 0.0008(13) -0.0007(12)
C8 0.0181(15) 0.0151(14) 0.0149(15) -0.0005(12) -0.0010(13) 0.0001(12)
C9 0.0148(14) 0.0169(14) 0.0147(14) 0.0019(12) -0.0016(12) 0.0019(12)
C10 0.0151(14) 0.0156(14) 0.0141(14) 0.0015(12) -0.0004(12) 0.0003(12)
C11 0.0154(14) 0.0187(14) 0.0124(14) -0.0008(12) -0.0003(12) -0.0003(12)
C12 0.0182(15) 0.0171(14) 0.0169(15) -0.0013(12) -0.0014(13) 0.0017(13)
C13 0.0190(15) 0.0225(15) 0.0218(16) 0.0027(13) 0.0013(14) 0.0009(13)
C14 0.0182(15) 0.0188(14) 0.0264(17) -0.0026(13) -0.0012(14) -0.0006(13)
C15 0.0172(15) 0.0138(14) 0.0212(16) -0.0035(13) -0.0016(13) -0.0013(12)
C16 0.0136(14) 0.0139(14) 0.0294(17) -0.0005(13) -0.0018(14) 0.0014(12)
C17 0.0122(14) 0.0188(15) 0.0295(17) -0.0026(14) 0.0015(14) 0.0007(12)
C18 0.0131(14) 0.0175(14) 0.0219(15) -0.0034(12) 0.0008(13) 0.0006(13)
C19 0.0133(14) 0.0264(16) 0.0214(16) -0.0030(14) 0.0014(13) -0.0011(13)
C20 0.0161(15) 0.0198(14) 0.0190(15) 0.0006(13) 0.0038(13) 0.0002(13)
C21 0.0174(15) 0.0165(14) 0.0208(15) -0.0019(13) 0.0023(13) 0.0005(12)
C22 0.0171(15) 0.0176(14) 0.0183(15) 0.0000(12) 0.0030(13) 0.0007(12)
C23 0.0181(15) 0.0168(14) 0.0177(15) 0.0009(12) 0.0026(13) 0.0038(13)
C24 0.0151(15) 0.0226(14) 0.0167(15) 0.0027(13) 0.0016(13) 0.0034(13)
C25 0.0174(15) 0.0162(14) 0.0200(15) 0.0012(13) 0.0010(13) 0.0035(12)
C26 0.0178(15) 0.0196(14) 0.0160(14) 0.0026(12) 0.0031(13) 0.0034(12)
C27 0.0150(14) 0.0199(14) 0.0160(15) -0.0001(12) -0.0022(12) 0.0005(12)
C28 0.0129(14) 0.0166(14) 0.0191(15) 0.0016(12) -0.0037(13) -0.0008(12)
C29 0.0123(13) 0.0181(14) 0.0185(15) 0.0030(12) -0.0012(13) 0.0001(12)
C30 0.0164(16) 0.0276(17) 0.046(2) 0.0152(16) -0.0017(16) 0.0013(14)
C32 0.0202(16) 0.0245(16) 0.0224(16) 0.0033(14) 0.0046(14) 0.0006(14)
C33 0.0179(15) 0.0307(17) 0.0200(16) 0.0015(14) 0.0030(14) 0.0047(14)
C31 0.0260(17) 0.0204(15) 0.0268(17) -0.0027(13) -0.0016(15) -0.0020(14)
C34 0.0271(17) 0.0205(15) 0.0303(18) 0.0038(14) 0.0087(15) 0.0041(14)
C35 0.0225(16) 0.0276(16) 0.0187(16) 0.0071(14) 0.0029(14) 0.0057(14)
C36 0.036(2) 0.0261(17) 0.0292(18) 0.0082(15) 0.0067(16) 0.0098(16)
C37 0.0225(17) 0.0371(19) 0.036(2) 0.0097(17) -0.0092(16) 0.0049(16)
C38 0.0170(15) 0.0128(13) 0.0209(15) -0.0005(12) -0.0011(13) 0.0008(12)
C39 0.0163(15) 0.0200(14) 0.0327(19) -0.0104(14) 0.0022(14) -0.0027(13)
C40 0.0145(15) 0.0170(14) 0.041(2) -0.0050(15) 0.0021(15) 0.0017(13)
C41 0.0163(14) 0.0180(14) 0.0247(16) -0.0037(13) 0.0056(14) -0.0014(13)
C42 0.0143(14) 0.0144(13) 0.0278(17) -0.0010(13) 0.0019(14) 0.0009(12)
C43 0.0226(16) 0.0202(15) 0.0292(18) -0.0005(14) 0.0030(15) -0.0057(14)
O1A 0.0533(18) 0.0462(16) 0.057(2) -0.0011(15) 0.0225(16) -0.0198(15)
C1A 0.033(2) 0.065(3) 0.040(2) 0.010(2) 0.0053(19) -0.005(2)
O1B 0.0316(14) 0.078(2) 0.0357(15) 0.0023(15) -0.0031(13) -0.0103(15)
C1B 0.053(3) 0.070(3) 0.059(3) -0.005(3) -0.003(3) -0.007(3)
O1C 0.0435(16) 0.077(2) 0.0588(19) -0.0428(18) 0.0241(15) -0.0290(16)
O1D 0.0323(13) 0.0192(10) 0.0234(11) 0.0019(9) 0.0007(11) 0.0068(10)
O1E 0.0228(12) 0.0460(15) 0.0296(13) -0.0080(12) 0.0004(11) 0.0068(11)

loop_
_atom_type_symbol
_atom_type_description
_atom_type_scat_dispersion_real
_atom_type_scat_dispersion_imag
_atom_type_scat_source
C C 0.0033 0.0016 'International Tables Vol C Tables 4.2.6.8 and 6.1.1.4'
H H 0.0000 0.0000 'International Tables Vol C Tables 4.2.6.8 and 6.1.1.4'
N N 0.0061 0.0033 'International Tables Vol C Tables 4.2.6.8 and 6.1.1.4'
O O 0.0106 0.0060 'International Tables Vol C Tables 4.2.6.8 and 6.1.1.4'

loop_
_geom_angle_atom_site_label_1
_geom_angle_atom_site_label_2
_geom_angle_atom_site_label_3
_geom_angle
C1 O1 H1 109.5
C4 O4 H4O 109.5
C6 O6 C12 107.6(2)
C29 O12 C12 115.6(2)
C21 O21 H21O 109.5
C23 O23 H23O 109.5
C35 O25 C25 118.6(2)
C27 O27 C37 112.1(2)
C15 N2 C2 124.9(3)
C15 N2 H2N 118.5
C2 N2 H2N 112.2
C38 N38 N39 120.7(2)
N38 N39 C39 119.7(2)
N38 N39 C42 109.0(2)
C39 N39 C42 112.4(2)
C40 N40 C43 111.5(2)
C40 N40 C41 109.9(2)
C43 N40 C41 111.7(2)
C40 N40 H40N 109.8
C43 N40 H40N 107.6
C41 N40 H40N 106.2
O1 C1 C2 118.6(3)
O1 C1 C9 121.1(3)
C2 C1 C9 120.3(3)
C1 C2 C3 120.7(3)
C1 C2 N2 119.4(3)
C3 C2 N2 119.8(3)
C4 C3 C2 118.9(3)
C4 C3 C38 117.7(3)
C2 C3 C38 123.4(3)
O4 C4 C3 116.0(3)
O4 C4 C10 122.3(3)
C3 C4 C10 121.7(3)
C11 C5 C6 107.1(3)
C11 C5 C10 133.2(3)
C6 C5 C10 119.4(3)
C7 C6 O6 121.0(3)
C7 C6 C5 126.1(3)
O6 C6 C5 112.9(2)
C6 C7 C8 115.9(3)
C6 C7 C14 123.1(3)
C8 C7 C14 120.9(3)
O8 C8 C7 119.5(3)
O8 C8 C9 119.3(3)
C7 C8 C9 121.1(3)
C1 C9 C10 119.5(3)
C1 C9 C8 119.7(3)
C10 C9 C8 120.7(3)
C4 C10 C9 118.7(3)
C4 C10 C5 124.6(3)
C9 C10 C5 116.7(3)
O11 C11 C5 131.5(3)
O11 C11 C12 120.1(3)
C5 C11 C12 108.4(2)
O12 C12 O6 109.9(2)
O12 C12 C13 107.6(2)
O6 C12 C13 109.2(2)
O12 C12 C11 111.5(2)
O6 C12 C11 103.9(2)
C13 C12 C11 114.7(2)
C12 C13 H13A 109.5
C12 C13 H13B 109.5
H13A C13 H13B 109.5
C12 C13 H13C 109.5
H13A C13 H13C 109.5
H13B C13 H13C 109.5
C7 C14 H14A 109.5
C7 C14 H14B 109.5
H14A C14 H14B 109.5
C7 C14 H14C 109.5
H14A C14 H14C 109.5
H14B C14 H14C 109.5
O15 C15 N2 123.8(3)
O15 C15 C16 120.6(3)
N2 C15 C16 115.6(3)
C17 C16 C15 124.7(3)
C17 C16 C30 122.3(3)
C15 C16 C30 113.1(3)
C16 C17 C18 129.1(3)
C16 C17 H17 115.4
C18 C17 H17 115.4
C19 C18 C17 122.9(3)
C19 C18 H18 118.5
C17 C18 H18 118.5
C18 C19 C20 127.1(3)
C18 C19 H19 116.5
C20 C19 H19 116.5
C19 C20 C21 113.6(2)
C19 C20 C31 106.9(3)
C21 C20 C31 111.9(2)
C19 C20 H20 108.1
C21 C20 H20 108.1
C31 C20 H20 108.1
O21 C21 C22 111.9(2)
O21 C21 C20 106.0(2)
C22 C21 C20 114.5(2)
O21 C21 H21 108.1
C22 C21 H21 108.1
C20 C21 H21 108.1
C21 C22 C32 112.6(2)
C21 C22 C23 113.5(2)
C32 C22 C23 110.5(3)
C21 C22 H22 106.6
C32 C22 H22 106.6
C23 C22 H22 106.6
O23 C23 C24 105.4(2)
O23 C23 C22 111.1(2)
C24 C23 C22 117.1(3)
O23 C23 H23 107.6
C24 C23 H23 107.6
C22 C23 H23 107.6
C33 C24 C23 113.5(3)
C33 C24 C25 111.1(2)
C23 C24 C25 109.3(2)
C33 C24 H24 107.6
C23 C24 H24 107.6
C25 C24 H24 107.6
O25 C25 C26 109.9(2)
O25 C25 C24 106.3(2)
C26 C25 C24 113.7(2)
O25 C25 H25 108.9
C26 C25 H25 108.9
C24 C25 H25 108.9
C34 C26 C27 113.3(3)
C34 C26 C25 108.3(2)
C27 C26 C25 113.3(2)
C34 C26 H26 107.2
C27 C26 H26 107.2
C25 C26 H26 107.2
O27 C27 C28 111.6(2)
O27 C27 C26 108.9(2)
C28 C27 C26 112.7(2)
O27 C27 H27 107.8
C28 C27 H27 107.8
C26 C27 H27 107.8
C29 C28 C27 121.0(3)
C29 C28 H28 119.5
C27 C28 H28 119.5
C28 C29 O12 125.1(3)
C28 C29 H29 117.5
O12 C29 H29 117.5
C16 C30 H30A 109.5
C16 C30 H30B 109.5
H30A C30 H30B 109.5
C16 C30 H30C 109.5
H30A C30 H30C 109.5
H30B C30 H30C 109.5
C22 C32 H32A 109.5
C22 C32 H32B 109.5
H32A C32 H32B 109.5
C22 C32 H32C 109.5
H32A C32 H32C 109.5
H32B C32 H32C 109.5
C24 C33 H33A 109.5
C24 C33 H33B 109.5
H33A C33 H33B 109.5
C24 C33 H33C 109.5
H33A C33 H33C 109.5
H33B C33 H33C 109.5
C20 C31 H31A 109.5
C20 C31 H31B 109.5
H31A C31 H31B 109.5
C20 C31 H31C 109.5
H31A C31 H31C 109.5
H31B C31 H31C 109.5
C26 C34 H34A 109.5
C26 C34 H34B 109.5
H34A C34 H34B 109.5
C26 C34 H34C 109.5
H34A C34 H34C 109.5
H34B C34 H34C 109.5
O35 C35 O25 124.1(3)
O35 C35 C36 125.7(3)
O25 C35 C36 110.2(3)
C35 C36 H36A 109.5
C35 C36 H36B 109.5
H36A C36 H36B 109.5
C35 C36 H36C 109.5
H36A C36 H36C 109.5
H36B C36 H36C 109.5
O27 C37 H37A 109.5
O27 C37 H37B 109.5
H37A C37 H37B 109.5
O27 C37 H37C 109.5
H37A C37 H37C 109.5
H37B C37 H37C 109.5
N38 C38 C3 121.2(3)
N38 C38 H38 119.4
C3 C38 H38 119.4
N39 C39 C40 109.8(3)
N39 C39 H39A 109.7
C40 C39 H39A 109.7
N39 C39 H39B 109.7
C40 C39 H39B 109.7
H39A C39 H39B 108.2
N40 C40 C39 111.4(2)
N40 C40 H40A 109.4
C39 C40 H40A 109.4
N40 C40 H40B 109.4
C39 C40 H40B 109.4
H40A C40 H40B 108.0
N40 C41 C42 110.1(2)
N40 C41 H41A 109.6
C42 C41 H41A 109.6
N40 C41 H41B 109.6
C42 C41 H41B 109.6
H41A C41 H41B 108.2
N39 C42 C41 109.7(2)
N39 C42 H42A 109.7
C41 C42 H42A 109.7
N39 C42 H42B 109.7
C41 C42 H42B 109.7
H42A C42 H42B 108.2
N40 C43 H43A 109.5
N40 C43 H43B 109.5
H43A C43 H43B 109.5
N40 C43 H43C 109.5
H43A C43 H43C 109.5
H43B C43 H43C 109.5
C1A O1A H1OA 109.5
O1A C1A H1A1 109.5
O1A C1A H1A2 109.5
H1A1 C1A H1A2 109.5
O1A C1A H1A3 109.5
H1A1 C1A H1A3 109.5
H1A2 C1A H1A3 109.5
C1B O1B H1OB 109.5
O1B C1B H1B1 109.5
O1B C1B H1B2 109.5
H1B1 C1B H1B2 109.5
O1B C1B H1B3 109.5
H1B1 C1B H1B3 109.5
H1B2 C1B H1B3 109.5
H1OC O1C H2OC 105.4
H1OD O1D H2OD 105.1
H2OE O1E H1OE 105.5

loop_
_geom_bond_atom_site_label_1
_geom_bond_atom_site_label_2
_geom_bond_distance
O1 C1 1.355(4)
O1 H1 0.8400
O4 C4 1.379(3)
O4 H4O 0.8400
O6 C6 1.375(3)
O6 C12 1.456(3)
O8 C8 1.287(4)
O11 C11 1.260(3)
O12 C29 1.393(4)
O12 C12 1.416(4)
O15 C15 1.230(4)
O21 C21 1.442(3)
O21 H21O 0.8400
O23 C23 1.443(4)
O23 H23O 0.8400
O25 C35 1.354(4)
O25 C25 1.465(3)
O27 C27 1.433(4)
O27 C37 1.437(4)
O35 C35 1.198(4)
N2 C15 1.359(4)
N2 C2 1.417(4)
N2 H2N 0.9000
N38 C38 1.281(4)
N38 N39 1.383(3)
N39 C39 1.444(4)
N39 C42 1.458(4)
N40 C40 1.490(4)
N40 C43 1.491(4)
N40 C41 1.493(4)
N40 H40N 0.9001
C1 C2 1.383(4)
C1 C9 1.413(4)
C2 C3 1.411(4)
C3 C4 1.390(4)
C3 C38 1.467(4)
C4 C10 1.402(4)
C5 C11 1.387(4)
C5 C6 1.404(4)
C5 C10 1.451(4)
C6 C7 1.371(4)
C7 C8 1.420(4)
C7 C14 1.506(4)
C8 C9 1.467(4)
C9 C10 1.420(4)
C11 C12 1.527(4)
C12 C13 1.506(4)
C13 H13A 0.9800
C13 H13B 0.9800
C13 H13C 0.9800
C14 H14A 0.9800
C14 H14B 0.9800
C14 H14C 0.9800
C15 C16 1.505(4)
C16 C17 1.333(5)
C16 C30 1.505(4)
C17 C18 1.457(4)
C17 H17 0.9500
C18 C19 1.327(4)
C18 H18 0.9500
C19 C20 1.496(4)
C19 H19 0.9500
C20 C21 1.530(4)
C20 C31 1.542(4)
C20 H20 1.0000
C21 C22 1.529(4)
C21 H21 1.0000
C22 C32 1.530(4)
C22 C23 1.545(4)
C22 H22 1.0000
C23 C24 1.536(4)
C23 H23 1.0000
C24 C33 1.533(4)
C24 C25 1.548(4)
C24 H24 1.0000
C25 C26 1.540(4)
C25 H25 1.0000
C26 C34 1.531(4)
C26 C27 1.532(4)
C26 H26 1.0000
C27 C28 1.500(4)
C27 H27 1.0000
C28 C29 1.315(4)
C28 H28 0.9500
C29 H29 0.9500
C30 H30A 0.9800
C30 H30B 0.9800
C30 H30C 0.9800
C32 H32A 0.9800
C32 H32B 0.9800
C32 H32C 0.9800
C33 H33A 0.9800
C33 H33B 0.9800
C33 H33C 0.9800
C31 H31A 0.9800
C31 H31B 0.9800
C31 H31C 0.9800
C34 H34A 0.9800
C34 H34B 0.9800
C34 H34C 0.9800
C35 C36 1.501(4)
C36 H36A 0.9800
C36 H36B 0.9800
C36 H36C 0.9800
C37 H37A 0.9800
C37 H37B 0.9800
C37 H37C 0.9800
C38 H38 0.9500
C39 C40 1.520(4)
C39 H39A 0.9900
C39 H39B 0.9900
C40 H40A 0.9900
C40 H40B 0.9900
C41 C42 1.513(4)
C41 H41A 0.9900
C41 H41B 0.9900
C42 H42A 0.9900
C42 H42B 0.9900
C43 H43A 0.9800
C43 H43B 0.9800
C43 H43C 0.9800
O1A C1A 1.391(5)
O1A H1OA 0.8400
C1A H1A1 0.9800
C1A H1A2 0.9800
C1A H1A3 0.9800
O1B C1B 1.438(5)
O1B H1OB 0.8400
C1B H1B1 0.9800
C1B H1B2 0.9800
C1B H1B3 0.9800
O1C H1OC 0.8401
O1C H2OC 0.8399
O1D H1OD 0.8408
O1D H2OD 0.8421
O1E H2OE 0.8388
O1E H1OE 0.8396

loop_
_geom_hbond_atom_site_label_D
_geom_hbond_atom_site_label_H
_geom_hbond_atom_site_label_A
_geom_hbond_distance_DH
_geom_hbond_distance_HA
_geom_hbond_distance_DA
_geom_hbond_angle_DHA
_geom_hbond_site_symmetry_A
O1 H1 O8 0.84 1.75 2.497(3) 148 .
O21 H21O O23 0.84 1.99 2.732(3) 147 .
O4 H4O O11 0.84 1.71 2.553(3) 178 .
N2 H2N N38 0.90 2.00 2.701(3) 134 .
O1A H1OA O15 0.84 1.95 2.763(3) 162 .
O1D H2OD O11 0.84 1.85 2.678(3) 169 .
O1E H1OE O21 0.84 1.95 2.786(3) 175 .
O1C H2OC O1E 0.84 1.94 2.691(4) 147 1_455
O23 H23O O4 0.84 2.00 2.828(3) 170 2_664
O1B H1OB O1D 0.84 2.04 2.874(4) 173 .
O1D H1OD O8 0.84 1.98 2.796(3) 165 3_656
O1E H2OE O1D 0.84 2.05 2.888(3) 176 2_664
O1C H1OC O27 0.84 1.95 2.772(4) 166 .
N40 H40N O1C 0.90 1.79 2.668(4) 165 2_665

loop_
_geom_torsion_atom_site_label_1
_geom_torsion_atom_site_label_2
_geom_torsion_atom_site_label_3
_geom_torsion_atom_site_label_4
_geom_torsion
C38 N38 N39 C39 14.2(4)
C38 N38 N39 C42 145.4(3)
O1 C1 C2 C3 175.8(3)
C9 C1 C2 C3 -2.8(4)
O1 C1 C2 N2 -0.4(4)
C9 C1 C2 N2 -178.9(3)
C15 N2 C2 C1 -55.9(4)
C15 N2 C2 C3 127.9(3)
C1 C2 C3 C4 5.1(4)
N2 C2 C3 C4 -178.7(3)
C1 C2 C3 C38 -172.8(3)
N2 C2 C3 C38 3.4(4)
C2 C3 C4 O4 176.0(3)
C38 C3 C4 O4 -6.0(4)
C2 C3 C4 C10 -4.2(4)
C38 C3 C4 C10 173.8(3)
C12 O6 C6 C7 -176.7(3)
C12 O6 C6 C5 1.5(3)
C11 C5 C6 C7 175.6(3)
C10 C5 C6 C7 0.8(4)
C11 C5 C6 O6 -2.5(3)
C10 C5 C6 O6 -177.3(3)
O6 C6 C7 C8 175.6(3)
C5 C6 C7 C8 -2.4(4)
O6 C6 C7 C14 -2.9(4)
C5 C6 C7 C14 179.1(3)
C6 C7 C8 O8 -176.2(3)
C14 C7 C8 O8 2.3(4)
C6 C7 C8 C9 2.4(4)
C14 C7 C8 C9 -179.0(3)
O1 C1 C9 C10 -179.0(3)
C2 C1 C9 C10 -0.5(4)
O1 C1 C9 C8 0.8(4)
C2 C1 C9 C8 179.3(3)
O8 C8 C9 C1 -2.2(4)
C7 C8 C9 C1 179.1(3)
O8 C8 C9 C10 177.6(3)
C7 C8 C9 C10 -1.0(4)
O4 C4 C10 C9 -179.2(3)
C3 C4 C10 C9 1.0(4)
O4 C4 C10 C5 3.1(5)
C3 C4 C10 C5 -176.6(3)
C1 C9 C10 C4 1.4(4)
C8 C9 C10 C4 -178.4(3)
C1 C9 C10 C5 179.2(3)
C8 C9 C10 C5 -0.6(4)
C11 C5 C10 C4 5.3(5)
C6 C5 C10 C4 178.5(3)
C11 C5 C10 C9 -172.4(3)
C6 C5 C10 C9 0.8(4)
C6 C5 C11 O11 -176.1(3)
C10 C5 C11 O11 -2.3(6)
C6 C5 C11 C12 2.4(3)
C10 C5 C11 C12 176.2(3)
C29 O12 C12 O6 -78.6(3)
C29 O12 C12 C13 162.6(2)
C29 O12 C12 C11 36.1(3)
C6 O6 C12 O12 119.5(2)
C6 O6 C12 C13 -122.7(2)
C6 O6 C12 C11 0.0(3)
O11 C11 C12 O12 58.8(4)
C5 C11 C12 O12 -119.9(3)
O11 C11 C12 O6 177.1(2)
C5 C11 C12 O6 -1.5(3)
O11 C11 C12 C13 -63.8(4)
C5 C11 C12 C13 117.6(3)
C2 N2 C15 O15 -3.7(5)
C2 N2 C15 C16 178.4(3)
O15 C15 C16 C17 154.2(3)
N2 C15 C16 C17 -27.8(4)
O15 C15 C16 C30 -26.7(4)
N2 C15 C16 C30 151.3(3)
C15 C16 C17 C18 0.4(5)
C30 C16 C17 C18 -178.6(3)
C16 C17 C18 C19 151.3(3)
C17 C18 C19 C20 -164.9(3)
C18 C19 C20 C21 -16.1(4)
C18 C19 C20 C31 107.8(4)
C19 C20 C21 O21 -65.6(3)
C31 C20 C21 O21 173.3(2)
C19 C20 C21 C22 170.6(3)
C31 C20 C21 C22 49.4(4)
O21 C21 C22 C32 -64.6(3)
C20 C21 C22 C32 56.1(3)
O21 C21 C22 C23 61.9(3)
C20 C21 C22 C23 -177.4(2)
C21 C22 C23 O23 -59.2(3)
C32 C22 C23 O23 68.4(3)
C21 C22 C23 C24 61.9(3)
C32 C22 C23 C24 -170.5(2)
O23 C23 C24 C33 163.3(2)
C22 C23 C24 C33 39.2(4)
O23 C23 C24 C25 -72.0(3)
C22 C23 C24 C25 163.9(2)
C35 O25 C25 C26 -115.9(3)
C35 O25 C25 C24 120.6(3)
C33 C24 C25 O25 48.1(3)
C23 C24 C25 O25 -77.9(3)
C33 C24 C25 C26 -72.9(3)
C23 C24 C25 C26 161.0(2)
O25 C25 C26 C34 154.5(2)
C24 C25 C26 C34 -86.5(3)
O25 C25 C26 C27 27.9(3)
C24 C25 C26 C27 146.9(3)
C37 O27 C27 C28 77.6(3)
C37 O27 C27 C26 -157.4(2)
C34 C26 C27 O27 -60.7(3)
C25 C26 C27 O27 63.2(3)
C34 C26 C27 C28 63.7(3)
C25 C26 C27 C28 -172.4(2)
O27 C27 C28 C29 -114.1(3)
C26 C27 C28 C29 123.1(3)
C27 C28 C29 O12 -175.6(2)
C12 O12 C29 C28 66.2(4)
C25 O25 C35 O35 -3.5(5)
C25 O25 C35 C36 176.5(3)
N39 N38 C38 C3 174.1(3)
C4 C3 C38 N38 -159.7(3)
C2 C3 C38 N38 18.3(5)
N38 N39 C39 C40 -172.3(3)
C42 N39 C39 C40 57.9(3)
C43 N40 C40 C39 180.0(3)
C41 N40 C40 C39 55.6(3)
N39 C39 C40 N40 -55.7(4)
C40 N40 C41 C42 -56.6(3)
C43 N40 C41 C42 179.1(2)
N38 N39 C42 C41 165.3(2)
C39 N39 C42 C41 -59.6(3)
N40 C41 C42 N39 58.1(3)
